data_4038216
loop_
_publ_author_name
'Helberg, Julian'
'Amp\&sler, Torsten'
'Zipse, Hendrik'

_publ_section_title
;
 Pyridinyl Amide Ion Pairs as Lewis Base Organocatalysts.
;
_journal_name_full 'The Journal of organic chemistry'
_journal_paper_doi 10.1021/acs.joc.0c00114
_journal_year 2020
_chemical_formula_moiety '2(C17 H15 N2 O P), H2 O'
_chemical_formula_sum 'C34 H32 N4 O3 P2'
_chemical_formula_weight 606.57
_chemical_name_common PPh2H
_space_group_crystal_system monoclinic
_space_group_IT_number 15
_space_group_name_Hall '-C 2yc'
_space_group_name_H-M_alt 'C 1 2/c 1'
_atom_sites_solution_hydrogens mixed
_audit_block_code C17H15N2OP_H2O_xv558_zipse
_audit_creation_method 'APEX3 v2018.7-2'
_audit_update_record 03-Sep-19
_cell_angle_alpha 90
_cell_angle_beta 113.9890(10)
_cell_angle_gamma 90
_cell_formula_units_Z 4
_cell_length_a 26.0481(8)
_cell_length_b 6.0009(2)
_cell_length_c 20.9637(7)
_cell_measurement_reflns_used 9882
_cell_measurement_temperature 103.(2)
_cell_measurement_theta_max 27.5118
_cell_measurement_theta_min 3.2277
_cell_volume 2993.83(17)
_computing_cell_refinement 'SAINT V8.38A (Bruker AXS Inc., 2017)'
_computing_data_collection 'APEX3 v2016.5-0, Bruker AXS (2016)'
_computing_data_reduction 'SAINT V8.38A (Bruker AXS Inc., 2017)'
_computing_molecular_graphics 'shelXle (C.B. Huebschle, rev 924)'
_computing_structure_refinement 'SHELXL-2018/3 (Sheldrick, 2018)'
_computing_structure_solution 'SHELXT 2014/5 (Sheldrick, 2014)'
_diffrn_ambient_temperature 103.(2)
_diffrn_detector_area_resol_mean 7.3910
_diffrn_measured_fraction_theta_full 0.998
_diffrn_measured_fraction_theta_max 0.999
_diffrn_measurement_device 'fixed-chi three-circle diffractometer'
_diffrn_measurement_device_type 'Bruker D8 Venture TXS'
_diffrn_measurement_method 'mix of phi and omega scans'
_diffrn_radiation_monochromator 'focusing mirrors'
_diffrn_radiation_type MoK\a
_diffrn_radiation_wavelength 0.71073
_diffrn_reflns_av_R_equivalents 0.0426
_diffrn_reflns_av_unetI/netI 0.0272
_diffrn_reflns_Laue_measured_fraction_full 0.998
_diffrn_reflns_Laue_measured_fraction_max 0.999
_diffrn_reflns_limit_h_max 33
_diffrn_reflns_limit_h_min -33
_diffrn_reflns_limit_k_max 7
_diffrn_reflns_limit_k_min -7
_diffrn_reflns_limit_l_max 27
_diffrn_reflns_limit_l_min -26
_diffrn_reflns_number 25369
_diffrn_reflns_point_group_measured_fraction_full 0.998
_diffrn_reflns_point_group_measured_fraction_max 0.999
_diffrn_reflns_theta_full 25.242
_diffrn_reflns_theta_max 27.485
_diffrn_reflns_theta_min 3.214
_diffrn_source 'rotating anode (TXS)'
_diffrn_source_current 50
_diffrn_source_power 2.5
_diffrn_source_type 'Bruker TXS'
_diffrn_source_voltage 50
_exptl_absorpt_coefficient_mu 0.188
_exptl_absorpt_correction_T_max 0.99
_exptl_absorpt_correction_T_min 0.97
_exptl_absorpt_correction_type multi-scan
_exptl_absorpt_process_details
;
SADABS-2016/2 - Bruker AXS area detector scaling and absorption correction
;
_exptl_crystal_colour colourless
_exptl_crystal_density_diffrn 1.346
_exptl_crystal_density_method 'not measured'
_exptl_crystal_description block
_exptl_crystal_F_000 1272
_exptl_crystal_size_max 0.080
_exptl_crystal_size_mid 0.060
_exptl_crystal_size_min 0.030
_refine_diff_density_max 0.399
_refine_diff_density_min -0.369
_refine_diff_density_rms 0.048
_refine_ls_extinction_method none
_refine_ls_goodness_of_fit_ref 1.057
_refine_ls_hydrogen_treatment mixed
_refine_ls_matrix_type full
_refine_ls_number_parameters 203
_refine_ls_number_reflns 3426
_refine_ls_number_restraints 0
_refine_ls_restrained_S_all 1.057
_refine_ls_R_factor_all 0.0363
_refine_ls_R_factor_gt 0.0321
_refine_ls_shift/su_max 0.001
_refine_ls_shift/su_mean 0.000
_refine_ls_structure_factor_coef Fsqd
_refine_ls_weighting_details 'w=1/[\s^2^(Fo^2^)+(0.0319P)^2^+3.9710P] where P=(Fo^2^+2Fc^2^)/3'
_refine_ls_weighting_scheme calc
_refine_ls_wR_factor_gt 0.0818
_refine_ls_wR_factor_ref 0.0850
_reflns_Friedel_coverage 0.000
_reflns_number_gt 3097
_reflns_number_total 3426
_reflns_threshold_expression 'I > 2\s(I)'
_cod_data_source_file jo0c00114_si_002.cif
_cod_data_source_block xv558
_cod_depositor_comments
;
The following automatic conversions were performed:

data item '_exptl_absorpt_correction_type' value 'Multi-Scan' was
changed to 'multi-scan' in accordance with the
/home/data/users/saulius/crontab/automatic-downloads/rss-feeds/ACS/lib/dictionaries/cif_core.dic
dictionary named 'cif_core.dic' version 2.4.2 last updated on
2011-04-26.

Automatic conversion script
Id: cif_fix_values 7556 2019-12-06 15:28:31Z antanas 
;
_cod_database_code 4038216
_shelx_estimated_absorpt_t_min 0.985
_shelx_estimated_absorpt_t_max 0.994
_shelx_space_group_comment
;
The symmetry employed for this shelxl refinement is uniquely defined
by the following loop, which should always be used as a source of
symmetry information in preference to the above space-group names.
They are only intended as comments.
;

loop_
_space_group_symop_operation_xyz
'x, y, z'
'-x, y, -z+1/2'
'x+1/2, y+1/2, z'
'-x+1/2, y+1/2, -z+1/2'
'-x, -y, -z'
'x, -y, z-1/2'
'-x+1/2, -y+1/2, -z'
'x+1/2, -y+1/2, z-1/2'

loop_
_atom_site_label
_atom_site_type_symbol
_atom_site_fract_x
_atom_site_fract_y
_atom_site_fract_z
_atom_site_U_iso_or_equiv
_atom_site_adp_type
_atom_site_occupancy
_atom_site_site_symmetry_order
_atom_site_calc_flag
_atom_site_refinement_flags_posn
_atom_site_refinement_flags_adp
_atom_site_refinement_flags_occupancy
_atom_site_disorder_assembly
_atom_site_disorder_group
C1 C 0.37774(5) 0.9656(2) 0.17551(6) 0.0154(2) Uani 1 1 d . . . . .
C2 C 0.36980(5) 1.1601(2) 0.13640(7) 0.0183(3) Uani 1 1 d . . . . .
H2A H 0.394969 1.282077 0.153342 0.022 Uiso 1 1 calc R U . . .
C3 C 0.32435(6) 1.1719(2) 0.07219(7) 0.0210(3) Uani 1 1 d . . . . .
H3 H 0.319314 1.305517 0.046026 0.025 Uiso 1 1 calc R U . . .
C4 C 0.29564(6) 0.8218(2) 0.08298(7) 0.0216(3) Uani 1 1 d . . . . .
H4 H 0.269913 0.702262 0.064472 0.026 Uiso 1 1 calc R U . . .
C5 C 0.33949(6) 0.7917(2) 0.14793(7) 0.0191(3) Uani 1 1 d . . . . .
H5 H 0.343365 0.656355 0.172958 0.023 Uiso 1 1 calc R U . . .
C6 C 0.36658(5) 0.8211(2) 0.32199(6) 0.0154(2) Uani 1 1 d . . . . .
C7 C 0.33685(6) 1.0217(2) 0.30583(7) 0.0196(3) Uani 1 1 d . . . . .
H7 H 0.348754 1.139645 0.284798 0.023 Uiso 1 1 calc R U . . .
C8 C 0.28970(6) 1.0485(3) 0.32061(7) 0.0249(3) Uani 1 1 d . . . . .
H8 H 0.269018 1.183865 0.308866 0.030 Uiso 1 1 calc R U . . .
C9 C 0.27296(6) 0.8785(3) 0.35235(8) 0.0272(3) Uani 1 1 d . . . . .
H9 H 0.240906 0.898064 0.362578 0.033 Uiso 1 1 calc R U . . .
C10 C 0.30259(6) 0.6792(3) 0.36944(8) 0.0261(3) Uani 1 1 d . . . . .
H10 H 0.291122 0.563566 0.391739 0.031 Uiso 1 1 calc R U . . .
C11 C 0.34910(6) 0.6499(2) 0.35373(7) 0.0206(3) Uani 1 1 d . . . . .
H11 H 0.369095 0.512863 0.364623 0.025 Uiso 1 1 calc R U . . .
C12 C 0.48939(5) 0.8597(2) 0.37608(6) 0.0159(2) Uani 1 1 d . . . . .
C13 C 0.53248(6) 0.7040(2) 0.40565(7) 0.0213(3) Uani 1 1 d . . . . .
H13 H 0.529017 0.559370 0.385894 0.026 Uiso 1 1 calc R U . . .
C14 C 0.58048(6) 0.7611(3) 0.46406(7) 0.0253(3) Uani 1 1 d . . . . .
H14 H 0.609918 0.655651 0.483994 0.030 Uiso 1 1 calc R U . . .
C15 C 0.58542(6) 0.9710(3) 0.49316(7) 0.0248(3) Uani 1 1 d . . . . .
H15 H 0.618083 1.008816 0.533366 0.030 Uiso 1 1 calc R U . . .
C16 C 0.54280(6) 1.1267(2) 0.46382(7) 0.0233(3) Uani 1 1 d . . . . .
H16 H 0.546467 1.270903 0.483931 0.028 Uiso 1 1 calc R U . . .
C17 C 0.49481(6) 1.0725(2) 0.40516(7) 0.0193(3) Uani 1 1 d . . . . .
H17 H 0.465827 1.179538 0.384918 0.023 Uiso 1 1 calc R U . . .
N1 N 0.42310(5) 0.94796(19) 0.24095(5) 0.0165(2) Uani 1 1 d . . . . .
H1 H 0.4486(8) 1.041(3) 0.2494(9) 0.030(5) Uiso 1 1 d . . . . .
N2 N 0.28708(5) 1.0075(2) 0.04458(6) 0.0223(3) Uani 1 1 d . . . . .
O1 O 0.42923(4) 0.52929(15) 0.28778(5) 0.0188(2) Uani 1 1 d . . . . .
O2 O 0.500000 0.3027(2) 0.250000 0.0223(3) Uani 1 2 d S T P . .
H2 H 0.4792(8) 0.391(4) 0.2633(11) 0.044(6) Uiso 1 1 d . . . . .
P1 P 0.42725(2) 0.77082(5) 0.30338(2) 0.01339(10) Uani 1 1 d . . . . .

loop_
_atom_site_aniso_label
_atom_site_aniso_U_11
_atom_site_aniso_U_22
_atom_site_aniso_U_33
_atom_site_aniso_U_23
_atom_site_aniso_U_13
_atom_site_aniso_U_12
C1 0.0142(5) 0.0191(6) 0.0134(5) -0.0017(5) 0.0062(5) 0.0002(5)
C2 0.0175(6) 0.0186(6) 0.0180(6) -0.0002(5) 0.0064(5) -0.0017(5)
C3 0.0216(7) 0.0216(7) 0.0179(6) 0.0019(5) 0.0062(5) 0.0023(5)
C4 0.0191(6) 0.0234(7) 0.0189(6) -0.0037(5) 0.0041(5) -0.0043(5)
C5 0.0202(6) 0.0189(6) 0.0171(6) -0.0007(5) 0.0065(5) -0.0028(5)
C6 0.0141(6) 0.0175(6) 0.0140(5) -0.0032(5) 0.0050(5) -0.0017(5)
C7 0.0206(6) 0.0192(6) 0.0187(6) -0.0001(5) 0.0077(5) 0.0022(5)
C8 0.0211(7) 0.0273(7) 0.0251(7) -0.0037(6) 0.0083(6) 0.0068(6)
C9 0.0194(7) 0.0355(8) 0.0304(7) -0.0106(6) 0.0138(6) -0.0027(6)
C10 0.0267(7) 0.0258(7) 0.0320(8) -0.0047(6) 0.0182(6) -0.0082(6)
C11 0.0219(7) 0.0172(6) 0.0248(7) -0.0021(5) 0.0116(5) -0.0021(5)
C12 0.0154(6) 0.0183(6) 0.0138(6) 0.0017(5) 0.0056(5) -0.0017(5)
C13 0.0198(6) 0.0218(7) 0.0202(6) 0.0015(5) 0.0058(5) 0.0016(5)
C14 0.0185(6) 0.0323(8) 0.0207(7) 0.0057(6) 0.0034(5) 0.0034(6)
C15 0.0201(6) 0.0354(8) 0.0153(6) 0.0016(6) 0.0035(5) -0.0072(6)
C16 0.0277(7) 0.0230(7) 0.0186(6) -0.0032(5) 0.0086(6) -0.0078(6)
C17 0.0198(6) 0.0194(6) 0.0184(6) 0.0004(5) 0.0073(5) -0.0015(5)
N1 0.0141(5) 0.0185(5) 0.0149(5) 0.0007(4) 0.0037(4) -0.0048(4)
N2 0.0203(5) 0.0250(6) 0.0177(5) -0.0011(5) 0.0036(4) 0.0006(5)
O1 0.0193(4) 0.0152(5) 0.0232(5) -0.0022(4) 0.0099(4) 0.0003(4)
O2 0.0195(7) 0.0145(6) 0.0383(8) 0.000 0.0174(6) 0.000
P1 0.01284(16) 0.01326(16) 0.01397(16) -0.00040(11) 0.00535(12) -0.00026(11)

loop_
_atom_type_symbol
_atom_type_description
_atom_type_scat_dispersion_real
_atom_type_scat_dispersion_imag
_atom_type_scat_source
C C 0.0033 0.0016 'International Tables Vol C Tables 4.2.6.8 and 6.1.1.4'
H H 0.0000 0.0000 'International Tables Vol C Tables 4.2.6.8 and 6.1.1.4'
N N 0.0061 0.0033 'International Tables Vol C Tables 4.2.6.8 and 6.1.1.4'
O O 0.0106 0.0060 'International Tables Vol C Tables 4.2.6.8 and 6.1.1.4'
P P 0.1023 0.0942 'International Tables Vol C Tables 4.2.6.8 and 6.1.1.4'

loop_
_geom_angle_atom_site_label_1
_geom_angle_atom_site_label_2
_geom_angle_atom_site_label_3
_geom_angle
_geom_angle_site_symmetry_1
_geom_angle_site_symmetry_3
_geom_angle_publ_flag
C2 C1 C5 118.20(12) . . ?
C2 C1 N1 120.22(12) . . ?
C5 C1 N1 121.59(12) . . ?
C3 C2 C1 118.57(12) . . ?
C3 C2 H2A 120.7 . . ?
C1 C2 H2A 120.7 . . ?
N2 C3 C2 124.37(13) . . ?
N2 C3 H3 117.8 . . ?
C2 C3 H3 117.8 . . ?
N2 C4 C5 124.55(13) . . ?
N2 C4 H4 117.7 . . ?
C5 C4 H4 117.7 . . ?
C4 C5 C1 118.27(13) . . ?
C4 C5 H5 120.9 . . ?
C1 C5 H5 120.9 . . ?
C7 C6 C11 119.57(12) . . ?
C7 C6 P1 122.76(10) . . ?
C11 C6 P1 117.67(10) . . ?
C8 C7 C6 119.86(13) . . ?
C8 C7 H7 120.1 . . ?
C6 C7 H7 120.1 . . ?
C9 C8 C7 120.08(13) . . ?
C9 C8 H8 120.0 . . ?
C7 C8 H8 120.0 . . ?
C8 C9 C10 120.60(13) . . ?
C8 C9 H9 119.7 . . ?
C10 C9 H9 119.7 . . ?
C9 C10 C11 119.62(14) . . ?
C9 C10 H10 120.2 . . ?
C11 C10 H10 120.2 . . ?
C10 C11 C6 120.26(13) . . ?
C10 C11 H11 119.9 . . ?
C6 C11 H11 119.9 . . ?
C13 C12 C17 119.82(12) . . ?
C13 C12 P1 117.56(10) . . ?
C17 C12 P1 122.57(10) . . ?
C14 C13 C12 119.89(13) . . ?
C14 C13 H13 120.1 . . ?
C12 C13 H13 120.1 . . ?
C15 C14 C13 120.13(13) . . ?
C15 C14 H14 119.9 . . ?
C13 C14 H14 119.9 . . ?
C14 C15 C16 120.22(13) . . ?
C14 C15 H15 119.9 . . ?
C16 C15 H15 119.9 . . ?
C15 C16 C17 120.24(14) . . ?
C15 C16 H16 119.9 . . ?
C17 C16 H16 119.9 . . ?
C16 C17 C12 119.69(13) . . ?
C16 C17 H17 120.2 . . ?
C12 C17 H17 120.2 . . ?
C1 N1 P1 125.42(9) . . ?
C1 N1 H1 116.0(13) . . ?
P1 N1 H1 118.4(13) . . ?
C4 N2 C3 116.04(11) . . ?
H2 O2 H2 106(3) . 2_655 ?
O1 P1 N1 116.60(6) . . ?
O1 P1 C12 112.04(6) . . ?
N1 P1 C12 103.12(6) . . ?
O1 P1 C6 108.80(6) . . ?
N1 P1 C6 106.42(6) . . ?
C12 P1 C6 109.52(6) . . ?

loop_
_geom_bond_atom_site_label_1
_geom_bond_atom_site_label_2
_geom_bond_distance
_geom_bond_site_symmetry_2
_geom_bond_publ_flag
C1 C2 1.3925(18) . ?
C1 C5 1.3956(18) . ?
C1 N1 1.4039(16) . ?
C2 C3 1.3865(18) . ?
C2 H2A 0.9500 . ?
C3 N2 1.3394(18) . ?
C3 H3 0.9500 . ?
C4 N2 1.3393(19) . ?
C4 C5 1.3880(18) . ?
C4 H4 0.9500 . ?
C5 H5 0.9500 . ?
C6 C7 1.3965(18) . ?
C6 C11 1.3975(18) . ?
C6 P1 1.8004(13) . ?
C7 C8 1.3927(19) . ?
C7 H7 0.9500 . ?
C8 C9 1.382(2) . ?
C8 H8 0.9500 . ?
C9 C10 1.389(2) . ?
C9 H9 0.9500 . ?
C10 C11 1.3900(19) . ?
C10 H10 0.9500 . ?
C11 H11 0.9500 . ?
C12 C13 1.3968(19) . ?
C12 C17 1.3971(19) . ?
C12 P1 1.7949(13) . ?
C13 C14 1.3911(19) . ?
C13 H13 0.9500 . ?
C14 C15 1.383(2) . ?
C14 H14 0.9500 . ?
C15 C16 1.389(2) . ?
C15 H15 0.9500 . ?
C16 C17 1.3896(18) . ?
C16 H16 0.9500 . ?
C17 H17 0.9500 . ?
N1 P1 1.6552(11) . ?
N1 H1 0.831(19) . ?
O1 P1 1.4913(10) . ?
O2 H2 0.88(2) . ?
O2 H2 0.88(2) 2_655 ?

loop_
_geom_hbond_atom_site_label_D
_geom_hbond_atom_site_label_H
_geom_hbond_atom_site_label_A
_geom_hbond_distance_DH
_geom_hbond_distance_HA
_geom_hbond_distance_DA
_geom_hbond_angle_DHA
_geom_hbond_site_symmetry_A
N1 H1 O2 0.831(19) 2.06(2) 2.8761(15) 167.5(18) 1_565
O2 H2 O1 0.88(2) 1.79(2) 2.6573(11) 170(2) .

loop_
_geom_torsion_atom_site_label_1
_geom_torsion_atom_site_label_2
_geom_torsion_atom_site_label_3
_geom_torsion_atom_site_label_4
_geom_torsion
_geom_torsion_site_symmetry_1
_geom_torsion_site_symmetry_2
_geom_torsion_site_symmetry_3
_geom_torsion_site_symmetry_4
_geom_torsion_publ_flag
C5 C1 C2 C3 0.12(19) . . . . ?
N1 C1 C2 C3 -179.64(12) . . . . ?
C1 C2 C3 N2 -0.1(2) . . . . ?
N2 C4 C5 C1 -0.3(2) . . . . ?
C2 C1 C5 C4 0.10(19) . . . . ?
N1 C1 C5 C4 179.85(12) . . . . ?
C11 C6 C7 C8 -0.82(19) . . . . ?
P1 C6 C7 C8 178.96(10) . . . . ?
C6 C7 C8 C9 1.2(2) . . . . ?
C7 C8 C9 C10 -0.4(2) . . . . ?
C8 C9 C10 C11 -0.7(2) . . . . ?
C9 C10 C11 C6 1.1(2) . . . . ?
C7 C6 C11 C10 -0.3(2) . . . . ?
P1 C6 C11 C10 179.91(11) . . . . ?
C17 C12 C13 C14 0.3(2) . . . . ?
P1 C12 C13 C14 -177.09(10) . . . . ?
C12 C13 C14 C15 0.4(2) . . . . ?
C13 C14 C15 C16 -0.7(2) . . . . ?
C14 C15 C16 C17 0.2(2) . . . . ?
C15 C16 C17 C12 0.5(2) . . . . ?
C13 C12 C17 C16 -0.75(19) . . . . ?
P1 C12 C17 C16 176.47(10) . . . . ?
C2 C1 N1 P1 159.23(10) . . . . ?
C5 C1 N1 P1 -20.52(18) . . . . ?
C5 C4 N2 C3 0.3(2) . . . . ?
C2 C3 N2 C4 -0.1(2) . . . . ?
C1 N1 P1 O1 64.82(12) . . . . ?
C1 N1 P1 C12 -171.97(11) . . . . ?
C1 N1 P1 C6 -56.73(12) . . . . ?
C13 C12 P1 O1 4.17(12) . . . . ?
C17 C12 P1 O1 -173.12(10) . . . . ?
C13 C12 P1 N1 -122.01(11) . . . . ?
C17 C12 P1 N1 60.70(12) . . . . ?
C13 C12 P1 C6 124.99(10) . . . . ?
C17 C12 P1 C6 -52.29(12) . . . . ?
C7 C6 P1 O1 -148.04(10) . . . . ?
C11 C6 P1 O1 31.75(12) . . . . ?
C7 C6 P1 N1 -21.64(12) . . . . ?
C11 C6 P1 N1 158.15(10) . . . . ?
C7 C6 P1 C12 89.19(12) . . . . ?
C11 C6 P1 C12 -91.02(11) . . . . ?
